data_4071304
loop_
_publ_author_name
'Wu, Ji-Qian'
'Pan, Li'
'Hu, Ning-Hai'
'Li, Yue-Sheng'

_publ_section_title
;
 Synthesis, Structural Characterization, and Ethylene Polymerization
 Behavior of the Vanadium(III) Complexes Bearing Salicylaldiminato Ligands
;
_journal_issue 15
_journal_name_full Organometallics
_journal_page_first 3840
_journal_paper_doi 10.1021/om800097b
_journal_volume 27
_journal_year 2008
_chemical_formula_sum 'C42 H52 Cl N2 O3 V'
_chemical_formula_weight 719.25
_chemical_name_systematic
; 
 ? 
;
_space_group_IT_number 14
_symmetry_cell_setting monoclinic
_symmetry_space_group_name_Hall '-P 2yn'
_symmetry_space_group_name_H-M 'P 1 21/n 1'
_atom_sites_solution_hydrogens geom
_atom_sites_solution_primary direct
_atom_sites_solution_secondary difmap
_audit_creation_method SHELXL-97
_cell_angle_alpha 90.00
_cell_angle_beta 93.753(2)
_cell_angle_gamma 90.00
_cell_formula_units_Z 4
_cell_length_a 11.6439(8)
_cell_length_b 22.3741(16)
_cell_length_c 14.8894(11)
_cell_measurement_reflns_used 1869
_cell_measurement_temperature 187(2)
_cell_measurement_theta_max 20.78
_cell_measurement_theta_min 2.29
_cell_volume 3870.7(5)
_computing_cell_refinement 'Bruker SMART'
_computing_data_collection 'Bruker SMART'
_computing_data_reduction 'Bruker SAINT'
_computing_molecular_graphics 'Bruker SHELXTL'
_computing_publication_material 'Bruker SHELXTL'
_computing_structure_refinement 'SHELXL-97 (Sheldrick, 1997)'
_computing_structure_solution 'SHELXS-97 (Sheldrick, 1990)'
_diffrn_ambient_temperature 187(2)
_diffrn_measured_fraction_theta_full 0.999
_diffrn_measured_fraction_theta_max 0.999
_diffrn_measurement_device_type 'CCD area detector'
_diffrn_measurement_method 'phi and omega scans'
_diffrn_radiation_monochromator graphite
_diffrn_radiation_source 'fine-focus sealed tube'
_diffrn_radiation_type MoK\a
_diffrn_radiation_wavelength 0.71073
_diffrn_reflns_av_R_equivalents 0.0717
_diffrn_reflns_av_sigmaI/netI 0.0872
_diffrn_reflns_limit_h_max 14
_diffrn_reflns_limit_h_min -12
_diffrn_reflns_limit_k_max 25
_diffrn_reflns_limit_k_min -26
_diffrn_reflns_limit_l_max 13
_diffrn_reflns_limit_l_min -17
_diffrn_reflns_number 20510
_diffrn_reflns_theta_full 25.35
_diffrn_reflns_theta_max 25.35
_diffrn_reflns_theta_min 1.65
_exptl_absorpt_coefficient_mu 0.365
_exptl_absorpt_correction_T_max 0.9784
_exptl_absorpt_correction_T_min 0.9463
_exptl_absorpt_correction_type multi-scan
_exptl_crystal_density_diffrn 1.234
_exptl_crystal_density_method 'not measured'
_exptl_crystal_F_000 1528
_exptl_crystal_size_max 0.15
_exptl_crystal_size_mid 0.14
_exptl_crystal_size_min 0.06
_refine_diff_density_max 0.369
_refine_diff_density_min -0.264
_refine_diff_density_rms 0.060
_refine_ls_extinction_method none
_refine_ls_goodness_of_fit_ref 0.990
_refine_ls_hydrogen_treatment constr
_refine_ls_matrix_type full
_refine_ls_number_parameters 450
_refine_ls_number_reflns 7073
_refine_ls_number_restraints 0
_refine_ls_restrained_S_all 0.990
_refine_ls_R_factor_all 0.1061
_refine_ls_R_factor_gt 0.0584
_refine_ls_shift/su_max 0.001
_refine_ls_shift/su_mean 0.000
_refine_ls_structure_factor_coef Fsqd
_refine_ls_weighting_details 'calc w=1/[\s^2^(Fo^2^)+(0.0586P)^2^+0.0000P] where P=(Fo^2^+2Fc^2^)/3'
_refine_ls_weighting_scheme calc
_refine_ls_wR_factor_gt 0.1185
_refine_ls_wR_factor_ref 0.1377
_reflns_number_gt 4415
_reflns_number_total 7073
_reflns_threshold_expression >2sigma(I)
_cod_data_source_file om800097b-file001.cif
_cod_data_source_block 3e
_cod_depositor_comments
;
The following automatic conversions were performed:

'_symmetry_cell_setting' value 'Monoclinic' changed to 'monoclinic'
according to /home/saulius/struct/CIF-dictionaries/cif_core.dic
dictionary named 'cif_core.dic' version 2.4.1 from 2010-06-29.

Automatic conversion script
Id: cif_fix_values 1715 2011-07-08 13:25:40Z adriana 
;
_cod_original_sg_symbol_H-M P2(1)/n
_cod_database_code 4071304

loop_
_symmetry_equiv_pos_as_xyz
'x, y, z'
'-x+1/2, y+1/2, -z+1/2'
'-x, -y, -z'
'x-1/2, -y-1/2, z-1/2'

loop_
_atom_site_label
_atom_site_type_symbol
_atom_site_fract_x
_atom_site_fract_y
_atom_site_fract_z
_atom_site_U_iso_or_equiv
_atom_site_adp_type
_atom_site_occupancy
_atom_site_symmetry_multiplicity
_atom_site_calc_flag
_atom_site_refinement_flags
V1 V 0.61344(5) 0.23281(2) 0.73088(4) 0.02626(17) Uani 1 1 d .
Cl1 Cl 0.68896(7) 0.21949(4) 0.87834(6) 0.0350(2) Uani 1 1 d .
N1 N 0.6227(2) 0.13627(11) 0.70955(18) 0.0250(6) Uani 1 1 d .
N2 N 0.6280(2) 0.32902(11) 0.74284(17) 0.0253(6) Uani 1 1 d .
O1 O 0.5236(2) 0.23478(9) 0.61917(15) 0.0342(6) Uani 1 1 d .
O2 O 0.75495(18) 0.23313(9) 0.67461(16) 0.0337(6) Uani 1 1 d .
O3 O 0.44295(19) 0.23420(10) 0.78388(15) 0.0343(6) Uani 1 1 d .
C1 C 0.5308(3) 0.20210(14) 0.5461(2) 0.0309(8) Uani 1 1 d .
C2 C 0.5821(3) 0.14494(14) 0.5465(2) 0.0279(8) Uani 1 1 d .
C3 C 0.5889(3) 0.11394(16) 0.4654(2) 0.0380(9) Uani 1 1 d .
H3 H 0.6240 0.0756 0.4664 0.046 Uiso 1 1 calc R
C4 C 0.5466(3) 0.13700(17) 0.3847(2) 0.0440(10) Uani 1 1 d .
H4 H 0.5537 0.1157 0.3301 0.053 Uiso 1 1 calc R
C5 C 0.4926(3) 0.19289(17) 0.3852(2) 0.0419(10) Uani 1 1 d .
H5 H 0.4608 0.2093 0.3302 0.050 Uiso 1 1 calc R
C6 C 0.4846(3) 0.22429(16) 0.4634(2) 0.0387(9) Uani 1 1 d .
H6 H 0.4470 0.2620 0.4616 0.046 Uiso 1 1 calc R
C7 C 0.6197(3) 0.11472(14) 0.6288(2) 0.0305(8) Uani 1 1 d .
H7 H 0.6451 0.0746 0.6231 0.037 Uiso 1 1 calc R
C8 C 0.6579(3) 0.09378(13) 0.7795(2) 0.0281(8) Uani 1 1 d .
C9 C 0.7746(3) 0.08078(14) 0.7971(2) 0.0313(8) Uani 1 1 d .
C10 C 0.8040(3) 0.04160(15) 0.8672(2) 0.0403(9) Uani 1 1 d .
H10 H 0.8828 0.0318 0.8801 0.048 Uiso 1 1 calc R
C11 C 0.7234(4) 0.01664(16) 0.9182(3) 0.0456(10) Uani 1 1 d .
H11 H 0.7464 -0.0091 0.9668 0.055 Uiso 1 1 calc R
C12 C 0.6081(3) 0.02906(15) 0.8987(2) 0.0412(10) Uani 1 1 d .
H12 H 0.5522 0.0113 0.9340 0.049 Uiso 1 1 calc R
C13 C 0.5727(3) 0.06701(14) 0.8286(2) 0.0347(9) Uani 1 1 d .
C14 C 0.8690(3) 0.10738(15) 0.7439(2) 0.0373(9) Uani 1 1 d .
H14 H 0.8330 0.1382 0.7024 0.045 Uiso 1 1 calc R
C15 C 0.9236(4) 0.06031(19) 0.6864(3) 0.0655(13) Uani 1 1 d .
H15A H 0.9576 0.0288 0.7252 0.098 Uiso 1 1 calc R
H15B H 0.9838 0.0789 0.6527 0.098 Uiso 1 1 calc R
H15C H 0.8646 0.0430 0.6441 0.098 Uiso 1 1 calc R
C16 C 0.9614(3) 0.13820(19) 0.8044(3) 0.0601(12) Uani 1 1 d .
H16A H 0.9255 0.1681 0.8417 0.090 Uiso 1 1 calc R
H16B H 1.0166 0.1579 0.7672 0.090 Uiso 1 1 calc R
H16C H 1.0015 0.1085 0.8433 0.090 Uiso 1 1 calc R
C17 C 0.4457(3) 0.07696(16) 0.8026(3) 0.0455(10) Uani 1 1 d .
H17 H 0.4368 0.1189 0.7800 0.055 Uiso 1 1 calc R
C18 C 0.4044(3) 0.0351(2) 0.7251(3) 0.0675(13) Uani 1 1 d .
H18A H 0.4517 0.0413 0.6738 0.101 Uiso 1 1 calc R
H18B H 0.3237 0.0438 0.7069 0.101 Uiso 1 1 calc R
H18C H 0.4114 -0.0065 0.7453 0.101 Uiso 1 1 calc R
C19 C 0.3672(3) 0.06965(19) 0.8797(3) 0.0653(13) Uani 1 1 d .
H19A H 0.3673 0.0277 0.8989 0.098 Uiso 1 1 calc R
H19B H 0.2887 0.0816 0.8595 0.098 Uiso 1 1 calc R
H19C H 0.3950 0.0949 0.9303 0.098 Uiso 1 1 calc R
C20 C 0.8302(3) 0.27446(14) 0.6556(2) 0.0282(8) Uani 1 1 d .
C21 C 0.8148(3) 0.33527(13) 0.6757(2) 0.0254(7) Uani 1 1 d .
C22 C 0.8994(3) 0.37644(16) 0.6546(2) 0.0389(9) Uani 1 1 d .
H22 H 0.8892 0.4174 0.6688 0.047 Uiso 1 1 calc R
C23 C 0.9969(3) 0.35921(16) 0.6139(2) 0.0401(9) Uani 1 1 d .
H23 H 1.0532 0.3878 0.5995 0.048 Uiso 1 1 calc R
C24 C 1.0109(3) 0.29881(16) 0.5945(2) 0.0389(9) Uani 1 1 d .
H24 H 1.0780 0.2861 0.5668 0.047 Uiso 1 1 calc R
C25 C 0.9302(3) 0.25762(15) 0.6143(2) 0.0342(9) Uani 1 1 d .
H25 H 0.9419 0.2168 0.5999 0.041 Uiso 1 1 calc R
C26 C 0.7164(3) 0.35820(14) 0.7177(2) 0.0290(8) Uani 1 1 d .
H26 H 0.7161 0.4001 0.7285 0.035 Uiso 1 1 calc R
C27 C 0.5471(3) 0.36680(14) 0.7874(2) 0.0301(8) Uani 1 1 d .
C28 C 0.4459(3) 0.38485(15) 0.7382(3) 0.0374(9) Uani 1 1 d .
C29 C 0.3679(3) 0.41932(17) 0.7834(3) 0.0508(11) Uani 1 1 d .
H29 H 0.2982 0.4317 0.7522 0.061 Uiso 1 1 calc R
C30 C 0.3896(3) 0.43579(18) 0.8719(3) 0.0552(12) Uani 1 1 d .
H30 H 0.3340 0.4581 0.9017 0.066 Uiso 1 1 calc R
C31 C 0.4921(3) 0.41986(16) 0.9175(3) 0.0462(10) Uani 1 1 d .
H31 H 0.5070 0.4326 0.9780 0.055 Uiso 1 1 calc R
C32 C 0.5743(3) 0.38556(14) 0.8768(2) 0.0351(9) Uani 1 1 d .
C33 C 0.4267(3) 0.37178(16) 0.6391(3) 0.0413(10) Uani 1 1 d .
H33 H 0.4599 0.3314 0.6281 0.050 Uiso 1 1 calc R
C34 C 0.2994(3) 0.37036(18) 0.6042(3) 0.0623(13) Uani 1 1 d .
H34A H 0.2561 0.3448 0.6433 0.093 Uiso 1 1 calc R
H34B H 0.2932 0.3545 0.5428 0.093 Uiso 1 1 calc R
H34C H 0.2679 0.4110 0.6043 0.093 Uiso 1 1 calc R
C35 C 0.4904(3) 0.41723(17) 0.5825(3) 0.0526(11) Uani 1 1 d .
H35A H 0.4591 0.4573 0.5914 0.079 Uiso 1 1 calc R
H35B H 0.4799 0.4064 0.5187 0.079 Uiso 1 1 calc R
H35C H 0.5726 0.4169 0.6014 0.079 Uiso 1 1 calc R
C36 C 0.6896(3) 0.37345(16) 0.9275(2) 0.0397(9) Uani 1 1 d .
H36 H 0.7312 0.3431 0.8925 0.048 Uiso 1 1 calc R
C37 C 0.6775(4) 0.34800(19) 1.0225(2) 0.0589(12) Uani 1 1 d .
H37A H 0.6419 0.3780 1.0597 0.088 Uiso 1 1 calc R
H37B H 0.7538 0.3377 1.0498 0.088 Uiso 1 1 calc R
H37C H 0.6292 0.3121 1.0185 0.088 Uiso 1 1 calc R
C38 C 0.7635(3) 0.42994(16) 0.9340(3) 0.0508(11) Uani 1 1 d .
H38A H 0.7739 0.4452 0.8734 0.076 Uiso 1 1 calc R
H38B H 0.8388 0.4205 0.9640 0.076 Uiso 1 1 calc R
H38C H 0.7252 0.4603 0.9689 0.076 Uiso 1 1 calc R
C39 C 0.4178(3) 0.24143(18) 0.8784(2) 0.0445(10) Uani 1 1 d .
H39A H 0.4599 0.2762 0.9054 0.053 Uiso 1 1 calc R
H39B H 0.4405 0.2052 0.9134 0.053 Uiso 1 1 calc R
C40 C 0.2904(4) 0.2512(3) 0.8777(4) 0.0956(19) Uani 1 1 d .
H40A H 0.2566 0.2242 0.9217 0.115 Uiso 1 1 calc R
H40B H 0.2740 0.2929 0.8945 0.115 Uiso 1 1 calc R
C41 C 0.2434(4) 0.2395(3) 0.7929(4) 0.112(2) Uani 1 1 d .
H41A H 0.1971 0.2742 0.7708 0.134 Uiso 1 1 calc R
H41B H 0.1916 0.2045 0.7947 0.134 Uiso 1 1 calc R
C42 C 0.3350(3) 0.22727(17) 0.7306(3) 0.0451(10) Uani 1 1 d .
H42A H 0.3276 0.1862 0.7062 0.054 Uiso 1 1 calc R
H42B H 0.3302 0.2559 0.6798 0.054 Uiso 1 1 calc R

loop_
_atom_site_aniso_label
_atom_site_aniso_U_11
_atom_site_aniso_U_22
_atom_site_aniso_U_33
_atom_site_aniso_U_23
_atom_site_aniso_U_13
_atom_site_aniso_U_12
V1 0.0281(3) 0.0253(3) 0.0257(3) 0.0011(3) 0.0041(3) -0.0010(3)
Cl1 0.0396(5) 0.0322(5) 0.0323(5) -0.0015(4) -0.0057(4) 0.0014(4)
N1 0.0251(15) 0.0244(14) 0.0258(16) 0.0029(12) 0.0026(13) -0.0036(12)
N2 0.0234(15) 0.0274(14) 0.0254(16) 0.0016(12) 0.0043(13) 0.0031(12)
O1 0.0474(15) 0.0312(13) 0.0236(13) 0.0004(11) -0.0003(12) 0.0075(11)
O2 0.0327(13) 0.0253(12) 0.0449(15) -0.0008(11) 0.0159(12) -0.0013(10)
O3 0.0303(13) 0.0418(14) 0.0307(14) -0.0017(11) 0.0003(11) -0.0015(11)
C1 0.029(2) 0.0318(19) 0.032(2) 0.0022(16) 0.0042(17) -0.0038(15)
C2 0.0242(19) 0.0341(19) 0.0255(19) 0.0006(15) 0.0023(15) -0.0028(15)
C3 0.041(2) 0.039(2) 0.034(2) -0.0086(18) 0.0034(18) -0.0012(17)
C4 0.050(3) 0.054(3) 0.027(2) -0.0087(19) 0.0003(19) -0.007(2)
C5 0.042(2) 0.057(3) 0.025(2) 0.0078(18) -0.0069(18) -0.0108(19)
C6 0.041(2) 0.040(2) 0.035(2) 0.0047(18) -0.0024(19) 0.0012(17)
C7 0.030(2) 0.0266(18) 0.035(2) 0.0003(16) 0.0035(17) -0.0029(15)
C8 0.036(2) 0.0217(17) 0.0265(19) -0.0038(14) 0.0013(17) 0.0004(15)
C9 0.039(2) 0.0241(17) 0.030(2) -0.0031(15) -0.0006(17) -0.0018(16)
C10 0.044(2) 0.035(2) 0.041(2) 0.0036(18) -0.004(2) 0.0023(18)
C11 0.064(3) 0.039(2) 0.033(2) 0.0108(18) 0.000(2) 0.006(2)
C12 0.056(3) 0.0292(19) 0.039(2) 0.0054(17) 0.014(2) -0.0047(18)
C13 0.043(2) 0.0265(18) 0.035(2) 0.0006(16) 0.0071(18) -0.0010(16)
C14 0.039(2) 0.0289(19) 0.043(2) 0.0050(17) -0.0035(19) 0.0005(16)
C15 0.075(3) 0.065(3) 0.060(3) -0.016(2) 0.030(3) -0.012(2)
C16 0.052(3) 0.068(3) 0.060(3) -0.010(2) 0.000(2) -0.016(2)
C17 0.042(2) 0.039(2) 0.057(3) 0.015(2) 0.011(2) -0.0043(18)
C18 0.054(3) 0.080(3) 0.068(3) 0.004(3) -0.001(3) -0.021(2)
C19 0.059(3) 0.059(3) 0.080(4) 0.019(3) 0.026(3) -0.001(2)
C20 0.0298(19) 0.0308(19) 0.0237(18) -0.0005(15) 0.0001(15) -0.0003(16)
C21 0.0249(18) 0.0280(17) 0.0234(19) 0.0035(14) 0.0020(15) 0.0009(15)
C22 0.034(2) 0.034(2) 0.049(2) 0.0034(18) 0.0023(19) -0.0026(17)
C23 0.033(2) 0.040(2) 0.048(2) 0.0059(18) 0.0081(19) -0.0099(17)
C24 0.026(2) 0.050(2) 0.042(2) -0.0002(18) 0.0079(18) -0.0014(17)
C25 0.033(2) 0.0356(19) 0.034(2) -0.0014(16) 0.0065(17) 0.0021(17)
C26 0.036(2) 0.0221(17) 0.028(2) 0.0038(15) -0.0026(17) 0.0014(16)
C27 0.029(2) 0.0231(17) 0.039(2) 0.0006(16) 0.0087(17) -0.0012(15)
C28 0.026(2) 0.0287(19) 0.058(3) -0.0010(18) 0.0054(19) -0.0011(16)
C29 0.029(2) 0.043(2) 0.081(3) -0.008(2) 0.006(2) 0.0050(18)
C30 0.038(2) 0.047(2) 0.083(4) -0.014(2) 0.025(2) 0.006(2)
C31 0.053(3) 0.040(2) 0.048(3) -0.0058(19) 0.022(2) 0.002(2)
C32 0.039(2) 0.0296(19) 0.038(2) 0.0011(17) 0.0132(18) -0.0047(17)
C33 0.028(2) 0.037(2) 0.057(3) 0.0016(19) -0.0110(19) 0.0025(16)
C34 0.039(2) 0.051(3) 0.093(4) 0.008(2) -0.018(2) -0.004(2)
C35 0.046(3) 0.059(3) 0.050(3) 0.006(2) -0.010(2) -0.006(2)
C36 0.047(2) 0.039(2) 0.033(2) -0.0034(17) 0.0026(19) 0.0038(18)
C37 0.083(3) 0.061(3) 0.033(2) 0.005(2) 0.005(2) 0.006(2)
C38 0.049(3) 0.048(2) 0.054(3) -0.010(2) -0.004(2) -0.002(2)
C39 0.039(2) 0.058(2) 0.039(2) -0.0061(19) 0.0150(19) -0.0062(19)
C40 0.043(3) 0.170(6) 0.076(4) -0.019(4) 0.016(3) 0.022(3)
C41 0.032(3) 0.232(8) 0.073(4) 0.012(5) 0.012(3) -0.005(4)
C42 0.031(2) 0.055(2) 0.048(2) 0.003(2) -0.0098(19) -0.0037(19)

loop_
_atom_type_symbol
_atom_type_description
_atom_type_scat_dispersion_real
_atom_type_scat_dispersion_imag
_atom_type_scat_source
C C 0.0033 0.0016 'International Tables Vol C Tables 4.2.6.8 and 6.1.1.4'
H H 0.0000 0.0000 'International Tables Vol C Tables 4.2.6.8 and 6.1.1.4'
N N 0.0061 0.0033 'International Tables Vol C Tables 4.2.6.8 and 6.1.1.4'
O O 0.0106 0.0060 'International Tables Vol C Tables 4.2.6.8 and 6.1.1.4'
Cl Cl 0.1484 0.1585 'International Tables Vol C Tables 4.2.6.8 and 6.1.1.4'
V V 0.3005 0.5294 'International Tables Vol C Tables 4.2.6.8 and 6.1.1.4'

loop_
_geom_angle_atom_site_label_1
_geom_angle_atom_site_label_2
_geom_angle_atom_site_label_3
_geom_angle
O2 V1 O1 93.30(10)
O2 V1 N2 88.11(10)
O1 V1 N2 94.84(9)
O2 V1 O3 174.88(10)
O1 V1 O3 81.66(9)
N2 V1 O3 91.39(9)
O2 V1 N1 83.52(9)
O1 V1 N1 85.73(9)
N2 V1 N1 171.63(10)
O3 V1 N1 96.95(9)
O2 V1 Cl1 97.56(8)
O1 V1 Cl1 167.58(8)
N2 V1 Cl1 91.54(7)
O3 V1 Cl1 87.55(6)
N1 V1 Cl1 89.50(7)
C7 N1 C8 114.3(3)
C7 N1 V1 120.3(2)
C8 N1 V1 123.9(2)
C26 N2 C27 112.9(3)
C26 N2 V1 122.5(2)
C27 N2 V1 124.4(2)
C1 O1 V1 130.3(2)
C20 O2 V1 135.0(2)
C42 O3 C39 108.5(3)
C42 O3 V1 125.2(2)
C39 O3 V1 126.3(2)
O1 C1 C6 119.1(3)
O1 C1 C2 123.3(3)
C6 C1 C2 117.6(3)
C3 C2 C1 119.5(3)
C3 C2 C7 118.0(3)
C1 C2 C7 122.3(3)
C4 C3 C2 122.2(3)
C4 C3 H3 118.9
C2 C3 H3 118.9
C3 C4 C5 117.9(3)
C3 C4 H4 121.0
C5 C4 H4 121.0
C6 C5 C4 121.2(3)
C6 C5 H5 119.4
C4 C5 H5 119.4
C5 C6 C1 121.5(3)
C5 C6 H6 119.3
C1 C6 H6 119.3
N1 C7 C2 127.1(3)
N1 C7 H7 116.5
C2 C7 H7 116.5
C9 C8 C13 121.6(3)
C9 C8 N1 119.9(3)
C13 C8 N1 118.5(3)
C10 C9 C8 117.5(3)
C10 C9 C14 119.3(3)
C8 C9 C14 123.2(3)
C11 C10 C9 122.1(3)
C11 C10 H10 118.9
C9 C10 H10 118.9
C10 C11 C12 119.6(3)
C10 C11 H11 120.2
C12 C11 H11 120.2
C11 C12 C13 121.2(3)
C11 C12 H12 119.4
C13 C12 H12 119.4
C12 C13 C8 117.9(3)
C12 C13 C17 121.2(3)
C8 C13 C17 120.9(3)
C9 C14 C16 112.1(3)
C9 C14 C15 111.5(3)
C16 C14 C15 110.0(3)
C9 C14 H14 107.7
C16 C14 H14 107.7
C15 C14 H14 107.7
C14 C15 H15A 109.5
C14 C15 H15B 109.5
H15A C15 H15B 109.5
C14 C15 H15C 109.5
H15A C15 H15C 109.5
H15B C15 H15C 109.5
C14 C16 H16A 109.5
C14 C16 H16B 109.5
H16A C16 H16B 109.5
C14 C16 H16C 109.5
H16A C16 H16C 109.5
H16B C16 H16C 109.5
C13 C17 C19 114.4(3)
C13 C17 C18 110.7(3)
C19 C17 C18 109.0(3)
C13 C17 H17 107.5
C19 C17 H17 107.5
C18 C17 H17 107.5
C17 C18 H18A 109.5
C17 C18 H18B 109.5
H18A C18 H18B 109.5
C17 C18 H18C 109.5
H18A C18 H18C 109.5
H18B C18 H18C 109.5
C17 C19 H19A 109.5
C17 C19 H19B 109.5
H19A C19 H19B 109.5
C17 C19 H19C 109.5
H19A C19 H19C 109.5
H19B C19 H19C 109.5
O2 C20 C25 119.2(3)
O2 C20 C21 122.6(3)
C25 C20 C21 118.2(3)
C22 C21 C20 119.2(3)
C22 C21 C26 117.1(3)
C20 C21 C26 123.6(3)
C23 C22 C21 121.8(3)
C23 C22 H22 119.1
C21 C22 H22 119.1
C22 C23 C24 118.3(3)
C22 C23 H23 120.9
C24 C23 H23 120.9
C25 C24 C23 121.3(3)
C25 C24 H24 119.4
C23 C24 H24 119.4
C24 C25 C20 121.1(3)
C24 C25 H25 119.4
C20 C25 H25 119.4
N2 C26 C21 128.2(3)
N2 C26 H26 115.9
C21 C26 H26 115.9
C28 C27 C32 122.3(3)
C28 C27 N2 118.3(3)
C32 C27 N2 119.3(3)
C29 C28 C27 117.2(4)
C29 C28 C33 121.3(3)
C27 C28 C33 121.3(3)
C30 C29 C28 121.7(4)
C30 C29 H29 119.2
C28 C29 H29 119.2
C29 C30 C31 120.0(4)
C29 C30 H30 120.0
C31 C30 H30 120.0
C30 C31 C32 121.6(4)
C30 C31 H31 119.2
C32 C31 H31 119.2
C31 C32 C27 117.0(3)
C31 C32 C36 119.4(3)
C27 C32 C36 123.5(3)
C28 C33 C34 114.4(3)
C28 C33 C35 111.2(3)
C34 C33 C35 108.4(3)
C28 C33 H33 107.5
C34 C33 H33 107.5
C35 C33 H33 107.5
C33 C34 H34A 109.5
C33 C34 H34B 109.5
H34A C34 H34B 109.5
C33 C34 H34C 109.5
H34A C34 H34C 109.5
H34B C34 H34C 109.5
C33 C35 H35A 109.5
C33 C35 H35B 109.5
H35A C35 H35B 109.5
C33 C35 H35C 109.5
H35A C35 H35C 109.5
H35B C35 H35C 109.5
C32 C36 C38 111.0(3)
C32 C36 C37 113.0(3)
C38 C36 C37 109.4(3)
C32 C36 H36 107.7
C38 C36 H36 107.7
C37 C36 H36 107.7
C36 C37 H37A 109.5
C36 C37 H37B 109.5
H37A C37 H37B 109.5
C36 C37 H37C 109.5
H37A C37 H37C 109.5
H37B C37 H37C 109.5
C36 C38 H38A 109.5
C36 C38 H38B 109.5
H38A C38 H38B 109.5
C36 C38 H38C 109.5
H38A C38 H38C 109.5
H38B C38 H38C 109.5
O3 C39 C40 105.6(3)
O3 C39 H39A 110.6
C40 C39 H39A 110.6
O3 C39 H39B 110.6
C40 C39 H39B 110.6
H39A C39 H39B 108.7
C41 C40 C39 108.3(4)
C41 C40 H40A 110.0
C39 C40 H40A 110.0
C41 C40 H40B 110.0
C39 C40 H40B 110.0
H40A C40 H40B 108.4
C40 C41 C42 110.6(4)
C40 C41 H41A 109.5
C42 C41 H41A 109.5
C40 C41 H41B 109.5
C42 C41 H41B 109.5
H41A C41 H41B 108.1
O3 C42 C41 105.7(3)
O3 C42 H42A 110.6
C41 C42 H42A 110.6
O3 C42 H42B 110.6
C41 C42 H42B 110.6
H42A C42 H42B 108.7

loop_
_geom_bond_atom_site_label_1
_geom_bond_atom_site_label_2
_geom_bond_distance
V1 O2 1.897(2)
V1 O1 1.907(2)
V1 N2 2.166(3)
V1 O3 2.184(2)
V1 N1 2.187(2)
V1 Cl1 2.3303(10)
N1 C7 1.294(4)
N1 C8 1.449(4)
N2 C26 1.294(4)
N2 C27 1.457(4)
O1 C1 1.318(4)
O2 C20 1.317(4)
O3 C42 1.451(4)
O3 C39 1.464(4)
C1 C6 1.401(5)
C1 C2 1.411(4)
C2 C3 1.400(4)
C2 C7 1.442(4)
C3 C4 1.369(5)
C3 H3 0.9500
C4 C5 1.400(5)
C4 H4 0.9500
C5 C6 1.369(5)
C5 H5 0.9500
C6 H6 0.9500
C7 H7 0.9500
C8 C9 1.398(4)
C8 C13 1.406(4)
C9 C10 1.388(5)
C9 C14 1.518(5)
C10 C11 1.365(5)
C10 H10 0.9500
C11 C12 1.383(5)
C11 H11 0.9500
C12 C13 1.387(5)
C12 H12 0.9500
C13 C17 1.520(5)
C14 C16 1.522(5)
C14 C15 1.523(5)
C14 H14 1.0000
C15 H15A 0.9800
C15 H15B 0.9800
C15 H15C 0.9800
C16 H16A 0.9800
C16 H16B 0.9800
C16 H16C 0.9800
C17 C19 1.523(5)
C17 C18 1.539(5)
C17 H17 1.0000
C18 H18A 0.9800
C18 H18B 0.9800
C18 H18C 0.9800
C19 H19A 0.9800
C19 H19B 0.9800
C19 H19C 0.9800
C20 C25 1.404(4)
C20 C21 1.407(4)
C21 C22 1.399(4)
C21 C26 1.437(4)
C22 C23 1.377(5)
C22 H22 0.9500
C23 C24 1.394(5)
C23 H23 0.9500
C24 C25 1.362(4)
C24 H24 0.9500
C25 H25 0.9500
C26 H26 0.9500
C27 C28 1.406(5)
C27 C32 1.412(5)
C28 C29 1.397(5)
C28 C33 1.506(5)
C29 C30 1.376(6)
C29 H29 0.9500
C30 C31 1.380(5)
C30 H30 0.9500
C31 C32 1.396(5)
C31 H31 0.9500
C32 C36 1.521(5)
C33 C34 1.538(4)
C33 C35 1.542(5)
C33 H33 1.0000
C34 H34A 0.9800
C34 H34B 0.9800
C34 H34C 0.9800
C35 H35A 0.9800
C35 H35B 0.9800
C35 H35C 0.9800
C36 C38 1.529(5)
C36 C37 1.540(5)
C36 H36 1.0000
C37 H37A 0.9800
C37 H37B 0.9800
C37 H37C 0.9800
C38 H38A 0.9800
C38 H38B 0.9800
C38 H38C 0.9800
C39 C40 1.500(5)
C39 H39A 0.9900
C39 H39B 0.9900
C40 C41 1.367(6)
C40 H40A 0.9900
C40 H40B 0.9900
C41 C42 1.484(6)
C41 H41A 0.9900
C41 H41B 0.9900
C42 H42A 0.9900
C42 H42B 0.9900
